data_9015044
loop_
_publ_author_name
'Mentre, O.'
'Huve, M.'
'Abraham, F.'

_publ_section_title
;
 Bidimensional cationic ordering and thermal dependence
 in beta- Pb(x)V2O5 bronzes
 _cod_database_code 1004147
;
_journal_name_full 'Journal of Solid State Chemistry'
_journal_page_first 186
_journal_page_last 196
_journal_paper_doi 10.1006/jssc.1999.8241
_journal_volume 145
_journal_year 1999
_chemical_formula_sum 'O15 Pb0.902 V6'
_space_group_IT_number 12
_symmetry_space_group_name_Hall '-C 2y'
_symmetry_space_group_name_H-M 'C 1 2/m 1'
_cell_angle_alpha 90
_cell_angle_beta 109.29
_cell_angle_gamma 90
_cell_length_a 15.478
_cell_length_b 3.644
_cell_length_c 10.123
_cell_formula_units_Z 2
_cell_volume 538.902
_database_code_amcsd 0013975
_exptl_crystal_density_diffrn 4.514
_cod_duplicate_entry 1004147
_cod_original_cell_volume 538.901
_cod_original_formula_sum 'Pb.902 V6 O15'
_cod_database_code 9015044
_amcsd_formula_title 'O5 Pb0.3 V2'

loop_
_space_group_symop_operation_xyz
x,y,z
1/2+x,1/2+y,z
x,-y,z
1/2+x,1/2-y,z
-x,y,-z
1/2-x,1/2+y,-z
-x,-y,-z
1/2-x,1/2-y,-z

loop_
_atom_site_label
_atom_site_fract_x
_atom_site_fract_y
_atom_site_fract_z
_atom_site_occupancy
Pb1 0.00433 0.00000 0.39454 0.45100
V1 0.33531 0.00000 0.09820 1.00000
V2 0.11721 0.00000 0.11570 1.00000
V3 0.28448 0.00000 0.40810 1.00000
O1 0.00000 0.00000 0.00000 1.00000
O2 0.81330 0.00000 0.05040 1.00000
O3 0.63370 0.00000 0.07760 1.00000
O4 0.43510 0.00000 0.21610 1.00000
O5 0.26290 0.00000 0.22190 1.00000
O6 0.10960 0.00000 0.27280 1.00000
O7 0.75640 0.00000 0.42450 1.00000
O8 0.39440 0.00000 0.46990 1.00000

loop_
_cod_related_entry_id
_cod_related_entry_database
_cod_related_entry_code
1 AMCSD 0013975
